data_4072812
loop_
_publ_author_name
'Siemeling, Ulrich'
'Auch, Tanja-Corinna'
'Tomm, Sabine'
'Fink, Heinrich'
'Bruhn, Clemens'
'Neumann, Beate'
'Stammler, Hans-Georg'

_publ_section_title
;
 Zirconium Chelates of a Bulky Ferrocene-Based Diamido Ligand
;
_journal_issue 4
_journal_name_full Organometallics
_journal_page_first 1112
_journal_paper_doi 10.1021/om061063e
_journal_volume 26
_journal_year 2007
_chemical_formula_moiety 'C22 H20 Fe N2'
_chemical_formula_sum 'C22 H20 Fe N2'
_chemical_formula_weight 368.25
_chemical_name_systematic
;

 1,1'-Bis(N-phenylamino)-ferrocen

;
_space_group_IT_number 14
_symmetry_cell_setting monoclinic
_symmetry_Int_Tables_number 14
_symmetry_space_group_name_Hall '-P 2yn'
_symmetry_space_group_name_H-M 'P 1 21/n 1'
_atom_sites_solution_hydrogens geom
_atom_sites_solution_primary direct
_atom_sites_solution_secondary difmap
_audit_creation_method 'SHELXL-97, Stoe'
_cell_angle_alpha 90.00
_cell_angle_beta 90.374(3)
_cell_angle_gamma 90.00
_cell_formula_units_Z 8
_cell_length_a 7.3096(3)
_cell_length_b 23.3352(12)
_cell_length_c 19.5945(8)
_cell_measurement_reflns_used 26647
_cell_measurement_temperature 110(2)
_cell_measurement_theta_max 27.16
_cell_measurement_theta_min 1.36
_cell_volume 3342.2(3)
_computing_cell_refinement 'STOE X-AREA'
_computing_data_collection 'STOE X-AREA'
_computing_data_reduction 'STOE X-RED'
_computing_molecular_graphics 'Ortep3 for windows'
_computing_structure_refinement 'SHELXL-97 (Sheldrick, 1997)'
_computing_structure_solution 'SHELXS-97 (Sheldrick, 1990)'
_diffrn_ambient_temperature 110(2)
_diffrn_detector_area_resol_mean 6.67
_diffrn_measured_fraction_theta_full 1.000
_diffrn_measured_fraction_theta_max 0.993
_diffrn_measurement_device_type 'STOE IPDS 2'
_diffrn_measurement_method 'rotation method'
_diffrn_radiation_monochromator graphite
_diffrn_radiation_source 'fine-focus sealed tube'
_diffrn_radiation_type MoK\a
_diffrn_radiation_wavelength 0.71073
_diffrn_reflns_av_R_equivalents 0.0421
_diffrn_reflns_av_sigmaI/netI 0.0387
_diffrn_reflns_limit_h_max 9
_diffrn_reflns_limit_h_min -9
_diffrn_reflns_limit_k_max 29
_diffrn_reflns_limit_k_min -29
_diffrn_reflns_limit_l_max 24
_diffrn_reflns_limit_l_min -24
_diffrn_reflns_number 34134
_diffrn_reflns_theta_full 26.50
_diffrn_reflns_theta_max 26.81
_diffrn_reflns_theta_min 1.36
_exptl_absorpt_coefficient_mu 0.908
_exptl_absorpt_correction_T_max 0.9147
_exptl_absorpt_correction_T_min 0.7127
_exptl_absorpt_correction_type integration
_exptl_absorpt_process_details (Stroud&Secrest,1966)
_exptl_crystal_colour orange
_exptl_crystal_density_diffrn 1.464
_exptl_crystal_density_method 'not measured'
_exptl_crystal_description plate
_exptl_crystal_F_000 1536
_exptl_crystal_size_max 0.40
_exptl_crystal_size_mid 0.20
_exptl_crystal_size_min 0.10
_refine_diff_density_max 0.271
_refine_diff_density_min -0.345
_refine_diff_density_rms 0.046
_refine_ls_extinction_coef 0.00052(13)
_refine_ls_extinction_expression Fc^*^=kFc[1+0.001xFc^2^\l^3^/sin(2\q)]^-1/4^
_refine_ls_extinction_method SHELXL
_refine_ls_goodness_of_fit_ref 0.901
_refine_ls_hydrogen_treatment mixed
_refine_ls_matrix_type full
_refine_ls_number_parameters 466
_refine_ls_number_reflns 7112
_refine_ls_number_restraints 4
_refine_ls_restrained_S_all 0.900
_refine_ls_R_factor_all 0.0405
_refine_ls_R_factor_gt 0.0253
_refine_ls_shift/su_max 0.001
_refine_ls_shift/su_mean 0.000
_refine_ls_structure_factor_coef Fsqd
_refine_ls_weighting_details 'calc w=1/[\s^2^(Fo^2^)+(0.0337P)^2^+0.0000P] where P=(Fo^2^+2Fc^2^)/3'
_refine_ls_weighting_scheme calc
_refine_ls_wR_factor_gt 0.0554
_refine_ls_wR_factor_ref 0.0578
_reflns_number_gt 5431
_reflns_number_total 7112
_reflns_threshold_expression >2sigma(I)
_cod_data_source_file om061063esi20061120_120547.cif
_cod_data_source_block ta11
_cod_original_sg_symbol_H-M 'P 21/n'
_cod_database_code 4072812

loop_
_symmetry_equiv_pos_as_xyz
'x, y, z'
'-x+1/2, y+1/2, -z+1/2'
'-x, -y, -z'
'x-1/2, -y-1/2, z-1/2'

loop_
_atom_site_label
_atom_site_type_symbol
_atom_site_fract_x
_atom_site_fract_y
_atom_site_fract_z
_atom_site_U_iso_or_equiv
_atom_site_adp_type
_atom_site_occupancy
_atom_site_symmetry_multiplicity
_atom_site_calc_flag
_atom_site_refinement_flags
Fe1 Fe 0.45584(3) 0.201401(9) 0.841128(11) 0.01529(6) Uani 1 1 d .
Fe2 Fe -0.02946(3) 0.438567(9) 0.868309(11) 0.01544(6) Uani 1 1 d .
C1 C 0.6623(2) 0.17564(7) 0.77901(8) 0.0189(3) Uani 1 1 d .
C2 C 0.5249(2) 0.13231(6) 0.78268(8) 0.0199(3) Uani 1 1 d .
H2 H 0.4563 0.1175 0.7453 0.024 Uiso 1 1 calc R
C4 C 0.6336(2) 0.14829(7) 0.89152(8) 0.0211(3) Uani 1 1 d .
H4 H 0.6503 0.1460 0.9396 0.025 Uiso 1 1 calc R
C3 C 0.5083(2) 0.11514(7) 0.85218(8) 0.0217(3) Uani 1 1 d .
H3 H 0.4278 0.0866 0.8692 0.026 Uiso 1 1 calc R
C5 C 0.7303(2) 0.18558(7) 0.84647(8) 0.0203(3) Uani 1 1 d .
H5 H 0.8229 0.2122 0.8591 0.024 Uiso 1 1 calc R
C6 C 0.3352(2) 0.27184(7) 0.79502(8) 0.0191(3) Uani 1 1 d .
C7 C 0.2012(2) 0.22889(7) 0.80982(8) 0.0204(3) Uani 1 1 d .
H7 H 0.1233 0.2105 0.7776 0.025 Uiso 1 1 calc R
C8 C 0.2056(2) 0.21862(7) 0.88180(8) 0.0216(3) Uani 1 1 d .
H8 H 0.1310 0.1922 0.9058 0.026 Uiso 1 1 calc R
C9 C 0.3414(2) 0.25498(7) 0.91117(8) 0.0223(3) Uani 1 1 d .
H9 H 0.3726 0.2572 0.9582 0.027 Uiso 1 1 calc R
C10 C 0.4222(2) 0.28743(7) 0.85784(8) 0.0197(3) Uani 1 1 d .
H10 H 0.5176 0.3148 0.8631 0.024 Uiso 1 1 calc R
N1 N 0.7254(2) 0.20327(6) 0.71843(7) 0.0215(3) Uani 1 1 d D
H1 H 0.657(3) 0.2291(8) 0.7063(10) 0.029(3) Uiso 1 1 d D
C11 C 0.7809(2) 0.16723(7) 0.66451(8) 0.0185(3) Uani 1 1 d .
C12 C 0.7304(2) 0.17844(7) 0.59698(8) 0.0206(3) Uani 1 1 d .
H12 H 0.6555 0.2106 0.5866 0.025 Uiso 1 1 calc R
C13 C 0.7894(2) 0.14270(7) 0.54493(8) 0.0229(3) Uani 1 1 d .
H13 H 0.7526 0.1503 0.4992 0.027 Uiso 1 1 calc R
C14 C 0.9012(2) 0.09609(7) 0.55865(8) 0.0228(3) Uani 1 1 d .
H14 H 0.9413 0.0719 0.5228 0.027 Uiso 1 1 calc R
C15 C 0.9537(2) 0.08535(8) 0.62565(9) 0.0256(4) Uani 1 1 d .
H15 H 1.0315 0.0538 0.6356 0.031 Uiso 1 1 calc R
C16 C 0.8935(2) 0.12023(7) 0.67798(8) 0.0240(4) Uani 1 1 d .
H16 H 0.9294 0.1121 0.7237 0.029 Uiso 1 1 calc R
N2 N 0.3793(2) 0.29852(6) 0.73356(7) 0.0223(3) Uani 1 1 d D
H6 H 0.430(3) 0.3294(7) 0.7377(10) 0.029(3) Uiso 1 1 d D
C17 C 0.3540(2) 0.27994(7) 0.66635(8) 0.0186(3) Uani 1 1 d .
C18 C 0.4124(2) 0.31646(7) 0.61407(8) 0.0210(3) Uani 1 1 d .
H18 H 0.4695 0.3518 0.6253 0.025 Uiso 1 1 calc R
C19 C 0.3880(2) 0.30151(8) 0.54630(8) 0.0246(4) Uani 1 1 d .
H19 H 0.4283 0.3267 0.5114 0.030 Uiso 1 1 calc R
C20 C 0.3046(2) 0.24976(8) 0.52874(9) 0.0259(4) Uani 1 1 d .
H20 H 0.2853 0.2399 0.4822 0.031 Uiso 1 1 calc R
C21 C 0.2505(2) 0.21304(7) 0.58024(9) 0.0239(4) Uani 1 1 d .
H21 H 0.1949 0.1775 0.5687 0.029 Uiso 1 1 calc R
C22 C 0.2761(2) 0.22722(7) 0.64863(8) 0.0209(3) Uani 1 1 d .
H22 H 0.2406 0.2011 0.6833 0.025 Uiso 1 1 calc R
C23 C -0.1644(2) 0.37094(7) 0.82148(8) 0.0195(3) Uani 1 1 d .
C24 C -0.0829(2) 0.35382(7) 0.88493(8) 0.0207(3) Uani 1 1 d .
H24 H 0.0068 0.3247 0.8908 0.025 Uiso 1 1 calc R
C25 C -0.1596(2) 0.38793(7) 0.93775(8) 0.0219(3) Uani 1 1 d .
H25 H -0.1324 0.3850 0.9851 0.026 Uiso 1 1 calc R
C26 C -0.2843(2) 0.42720(7) 0.90699(8) 0.0212(3) Uani 1 1 d .
H26 H -0.3534 0.4555 0.9303 0.025 Uiso 1 1 calc R
C27 C -0.2881(2) 0.41681(7) 0.83519(8) 0.0206(3) Uani 1 1 d .
H27 H -0.3600 0.4368 0.8024 0.025 Uiso 1 1 calc R
C28 C 0.1843(2) 0.46093(7) 0.80760(8) 0.0184(3) Uani 1 1 d .
C29 C 0.2477(2) 0.44825(7) 0.87501(8) 0.0202(3) Uani 1 1 d .
H29 H 0.3340 0.4195 0.8872 0.024 Uiso 1 1 calc R
C30 C 0.1582(2) 0.48643(7) 0.92089(8) 0.0221(3) Uani 1 1 d .
H30 H 0.1738 0.4873 0.9691 0.027 Uiso 1 1 calc R
C31 C 0.0416(2) 0.52299(7) 0.88200(8) 0.0213(3) Uani 1 1 d .
H31 H -0.0328 0.5529 0.8996 0.026 Uiso 1 1 calc R
C32 C 0.0560(2) 0.50699(7) 0.81224(8) 0.0199(3) Uani 1 1 d .
H32 H -0.0084 0.5240 0.7751 0.024 Uiso 1 1 calc R
N3 N -0.1277(2) 0.34266(6) 0.76029(7) 0.0239(3) Uani 1 1 d D
H11 H -0.086(3) 0.3103(7) 0.7634(10) 0.029(3) Uiso 1 1 d D
C33 C -0.1455(2) 0.36174(7) 0.69327(8) 0.0200(3) Uani 1 1 d .
C34 C -0.2019(2) 0.41716(7) 0.67533(8) 0.0227(4) Uani 1 1 d .
H34 H -0.2327 0.4440 0.7098 0.027 Uiso 1 1 calc R
C35 C -0.2127(2) 0.43269(8) 0.60688(9) 0.0271(4) Uani 1 1 d .
H35 H -0.2526 0.4702 0.5951 0.032 Uiso 1 1 calc R
C36 C -0.1665(2) 0.39466(8) 0.55554(9) 0.0298(4) Uani 1 1 d .
H36 H -0.1737 0.4058 0.5090 0.036 Uiso 1 1 calc R
C37 C -0.1093(2) 0.33978(8) 0.57351(9) 0.0277(4) Uani 1 1 d .
H37 H -0.0764 0.3133 0.5388 0.033 Uiso 1 1 calc R
C38 C -0.0998(2) 0.32333(7) 0.64091(9) 0.0234(4) Uani 1 1 d .
H38 H -0.0618 0.2855 0.6521 0.028 Uiso 1 1 calc R
N4 N 0.2423(2) 0.43336(6) 0.74633(7) 0.0201(3) Uani 1 1 d D
H17 H 0.171(3) 0.4088(8) 0.7333(10) 0.029(3) Uiso 1 1 d D
C39 C 0.2984(2) 0.46896(7) 0.69204(8) 0.0182(3) Uani 1 1 d .
C40 C 0.4067(2) 0.51707(7) 0.70484(8) 0.0226(4) Uani 1 1 d .
H40 H 0.4387 0.5268 0.7505 0.027 Uiso 1 1 calc R
C41 C 0.4681(3) 0.55092(7) 0.65126(9) 0.0259(4) Uani 1 1 d .
H41 H 0.5425 0.5834 0.6605 0.031 Uiso 1 1 calc R
C42 C 0.4217(2) 0.53758(8) 0.58447(9) 0.0275(4) Uani 1 1 d .
H42 H 0.4631 0.5608 0.5479 0.033 Uiso 1 1 calc R
C43 C 0.3138(2) 0.48988(8) 0.57185(8) 0.0271(4) Uani 1 1 d .
H43 H 0.2811 0.4806 0.5262 0.032 Uiso 1 1 calc R
C44 C 0.2529(2) 0.45550(7) 0.62469(8) 0.0228(4) Uani 1 1 d .
H44 H 0.1800 0.4227 0.6150 0.027 Uiso 1 1 calc R

loop_
_atom_site_aniso_label
_atom_site_aniso_U_11
_atom_site_aniso_U_22
_atom_site_aniso_U_33
_atom_site_aniso_U_23
_atom_site_aniso_U_13
_atom_site_aniso_U_12
Fe1 0.01446(11) 0.01380(11) 0.01764(11) -0.00222(9) 0.00234(8) 0.00054(9)
Fe2 0.01332(11) 0.01493(11) 0.01810(11) 0.00247(9) 0.00171(8) -0.00078(9)
C1 0.0189(8) 0.0168(8) 0.0211(8) -0.0010(6) 0.0061(6) 0.0054(6)
C2 0.0239(9) 0.0134(7) 0.0225(8) -0.0049(6) 0.0019(6) 0.0028(6)
C4 0.0207(8) 0.0222(8) 0.0205(8) 0.0014(6) 0.0022(6) 0.0075(7)
C3 0.0237(9) 0.0140(7) 0.0274(9) 0.0009(6) 0.0071(7) 0.0024(6)
C5 0.0150(8) 0.0213(8) 0.0247(8) -0.0027(6) 0.0014(6) 0.0024(6)
C6 0.0199(8) 0.0149(7) 0.0226(8) -0.0014(6) 0.0024(6) 0.0033(6)
C7 0.0151(8) 0.0208(8) 0.0254(8) -0.0004(7) 0.0007(6) 0.0029(6)
C8 0.0160(8) 0.0238(8) 0.0252(9) 0.0013(7) 0.0076(6) 0.0044(7)
C9 0.0255(9) 0.0204(8) 0.0210(8) -0.0037(6) 0.0045(7) 0.0062(7)
C10 0.0221(9) 0.0139(8) 0.0232(8) -0.0041(6) 0.0013(6) 0.0028(6)
N1 0.0251(8) 0.0175(7) 0.0220(7) 0.0023(6) 0.0075(6) 0.0070(6)
C11 0.0168(8) 0.0171(8) 0.0215(8) -0.0003(6) 0.0048(6) 0.0001(6)
C12 0.0183(8) 0.0198(8) 0.0236(8) 0.0040(7) -0.0002(6) -0.0006(7)
C13 0.0247(9) 0.0256(8) 0.0183(8) 0.0036(7) 0.0008(6) -0.0088(7)
C14 0.0269(9) 0.0224(8) 0.0190(8) -0.0045(6) 0.0071(6) -0.0034(7)
C15 0.0290(10) 0.0238(9) 0.0242(9) 0.0008(7) 0.0059(7) 0.0085(7)
C16 0.0298(9) 0.0252(8) 0.0170(8) 0.0028(7) 0.0020(7) 0.0082(7)
N2 0.0306(8) 0.0161(7) 0.0201(7) -0.0002(6) -0.0006(6) -0.0053(6)
C17 0.0169(8) 0.0189(8) 0.0198(8) -0.0001(6) 0.0000(6) 0.0040(6)
C18 0.0187(8) 0.0193(8) 0.0251(8) 0.0018(6) -0.0020(6) 0.0010(6)
C19 0.0237(9) 0.0276(9) 0.0224(8) 0.0057(7) 0.0011(7) 0.0035(7)
C20 0.0254(9) 0.0305(9) 0.0217(8) -0.0037(7) -0.0029(7) 0.0038(7)
C21 0.0207(9) 0.0229(9) 0.0280(9) -0.0050(7) -0.0009(7) 0.0009(7)
C22 0.0189(8) 0.0188(8) 0.0249(8) -0.0005(7) 0.0015(6) 0.0013(6)
C23 0.0196(8) 0.0171(8) 0.0217(8) 0.0015(6) 0.0005(6) -0.0038(6)
C24 0.0199(8) 0.0153(7) 0.0269(9) 0.0054(6) 0.0021(6) -0.0027(6)
C25 0.0210(8) 0.0242(8) 0.0205(8) 0.0054(7) 0.0025(6) -0.0056(7)
C26 0.0156(8) 0.0240(9) 0.0241(8) 0.0021(7) 0.0061(6) -0.0030(6)
C27 0.0138(8) 0.0217(8) 0.0263(9) 0.0019(7) -0.0004(6) -0.0022(6)
C28 0.0182(8) 0.0153(7) 0.0219(8) 0.0017(6) 0.0050(6) -0.0044(6)
C29 0.0136(8) 0.0206(8) 0.0264(9) 0.0022(7) 0.0006(6) -0.0027(6)
C30 0.0188(8) 0.0254(9) 0.0222(8) -0.0026(7) 0.0021(6) -0.0057(7)
C31 0.0208(8) 0.0160(8) 0.0272(9) -0.0023(6) 0.0057(6) -0.0021(6)
C32 0.0219(8) 0.0142(7) 0.0236(8) 0.0042(6) 0.0037(6) -0.0028(6)
N3 0.0311(8) 0.0156(7) 0.0249(7) -0.0012(6) -0.0019(6) 0.0055(6)
C33 0.0149(8) 0.0209(8) 0.0243(8) -0.0015(7) -0.0015(6) -0.0015(6)
C34 0.0207(9) 0.0239(8) 0.0236(8) -0.0034(7) -0.0006(7) 0.0037(7)
C35 0.0231(9) 0.0305(10) 0.0275(9) 0.0040(7) -0.0020(7) 0.0055(8)
C36 0.0240(9) 0.0439(11) 0.0214(9) -0.0005(8) -0.0020(7) 0.0001(8)
C37 0.0224(9) 0.0339(10) 0.0270(9) -0.0112(8) 0.0021(7) -0.0029(8)
C38 0.0169(8) 0.0213(8) 0.0321(9) -0.0059(7) 0.0008(7) -0.0008(7)
N4 0.0219(7) 0.0156(6) 0.0228(7) -0.0019(6) 0.0059(6) -0.0047(6)
C39 0.0159(8) 0.0177(8) 0.0212(8) 0.0003(6) 0.0027(6) 0.0017(6)
C40 0.0269(9) 0.0221(8) 0.0189(8) -0.0003(6) 0.0030(7) -0.0041(7)
C41 0.0282(9) 0.0214(8) 0.0281(9) 0.0027(7) 0.0072(7) -0.0035(7)
C42 0.0296(10) 0.0309(9) 0.0223(9) 0.0068(7) 0.0105(7) 0.0093(8)
C43 0.0258(9) 0.0377(10) 0.0177(8) -0.0026(7) 0.0014(7) 0.0102(8)
C44 0.0185(8) 0.0263(9) 0.0235(9) -0.0068(7) 0.0017(6) 0.0028(7)

loop_
_atom_type_symbol
_atom_type_description
_atom_type_scat_dispersion_real
_atom_type_scat_dispersion_imag
_atom_type_scat_source
C C 0.0033 0.0016 'International Tables Vol C Tables 4.2.6.8 and 6.1.1.4'
H H 0.0000 0.0000 'International Tables Vol C Tables 4.2.6.8 and 6.1.1.4'
Fe Fe 0.3463 0.8444 'International Tables Vol C Tables 4.2.6.8 and 6.1.1.4'
N N 0.0061 0.0033 'International Tables Vol C Tables 4.2.6.8 and 6.1.1.4'

loop_
_geom_angle_atom_site_label_1
_geom_angle_atom_site_label_2
_geom_angle_atom_site_label_3
_geom_angle
C1 Fe1 C9 153.13(7)
C1 Fe1 C8 164.13(7)
C9 Fe1 C8 40.87(7)
C1 Fe1 C5 41.00(6)
C9 Fe1 C5 118.91(7)
C8 Fe1 C5 153.99(7)
C1 Fe1 C2 40.97(7)
C9 Fe1 C2 164.74(7)
C8 Fe1 C2 126.86(7)
C5 Fe1 C2 68.89(7)
C1 Fe1 C4 68.80(6)
C9 Fe1 C4 107.98(7)
C8 Fe1 C4 119.95(7)
C5 Fe1 C4 40.94(7)
C2 Fe1 C4 68.53(6)
C1 Fe1 C10 118.36(7)
C9 Fe1 C10 40.71(7)
C8 Fe1 C10 68.65(7)
C5 Fe1 C10 106.72(7)
C2 Fe1 C10 153.27(7)
C4 Fe1 C10 126.36(7)
C1 Fe1 C7 125.90(7)
C9 Fe1 C7 68.63(7)
C8 Fe1 C7 40.86(6)
C5 Fe1 C7 163.30(7)
C2 Fe1 C7 107.76(7)
C4 Fe1 C7 154.58(7)
C10 Fe1 C7 68.49(7)
C1 Fe1 C3 68.66(6)
C9 Fe1 C3 127.23(7)
C8 Fe1 C3 108.55(7)
C5 Fe1 C3 68.64(7)
C2 Fe1 C3 40.65(6)
C4 Fe1 C3 40.54(7)
C10 Fe1 C3 164.33(7)
C7 Fe1 C3 120.20(7)
C1 Fe1 C6 106.79(6)
C9 Fe1 C6 68.39(6)
C8 Fe1 C6 68.51(7)
C5 Fe1 C6 125.56(7)
C2 Fe1 C6 119.21(6)
C4 Fe1 C6 163.61(7)
C10 Fe1 C6 40.60(6)
C7 Fe1 C6 40.60(6)
C3 Fe1 C6 154.17(7)
C26 Fe2 C28 163.51(7)
C26 Fe2 C32 126.00(7)
C28 Fe2 C32 41.06(6)
C26 Fe2 C29 154.37(7)
C28 Fe2 C29 40.97(6)
C32 Fe2 C29 68.93(7)
C26 Fe2 C25 40.90(7)
C28 Fe2 C25 154.09(7)
C32 Fe2 C25 163.35(7)
C29 Fe2 C25 119.18(7)
C26 Fe2 C24 68.74(7)
C28 Fe2 C24 119.29(7)
C32 Fe2 C24 154.69(7)
C29 Fe2 C24 106.72(7)
C25 Fe2 C24 40.80(7)
C26 Fe2 C30 119.82(7)
C28 Fe2 C30 68.87(7)
C32 Fe2 C30 68.68(7)
C29 Fe2 C30 40.91(7)
C25 Fe2 C30 107.13(7)
C24 Fe2 C30 125.28(7)
C26 Fe2 C31 107.94(7)
C28 Fe2 C31 68.68(7)
C32 Fe2 C31 40.64(6)
C29 Fe2 C31 68.62(7)
C25 Fe2 C31 125.90(7)
C24 Fe2 C31 162.96(7)
C30 Fe2 C31 40.66(7)
C26 Fe2 C27 40.84(7)
C28 Fe2 C27 125.82(7)
C32 Fe2 C27 107.90(7)
C29 Fe2 C27 163.02(7)
C25 Fe2 C27 68.68(7)
C24 Fe2 C27 68.60(7)
C30 Fe2 C27 154.99(7)
C31 Fe2 C27 120.57(7)
C26 Fe2 C23 68.35(7)
C28 Fe2 C23 107.53(6)
C32 Fe2 C23 120.30(6)
C29 Fe2 C23 125.59(7)
C25 Fe2 C23 68.40(6)
C24 Fe2 C23 40.72(6)
C30 Fe2 C23 162.94(7)
C31 Fe2 C23 155.15(7)
C27 Fe2 C23 40.45(6)
C2 C1 C5 108.01(14)
C2 C1 N1 126.29(15)
C5 C1 N1 125.68(15)
C2 C1 Fe1 69.77(9)
C5 C1 Fe1 69.72(9)
N1 C1 Fe1 127.39(11)
C3 C2 C1 108.14(14)
C3 C2 Fe1 70.33(9)
C1 C2 Fe1 69.26(9)
C3 C2 H2 125.9
C1 C2 H2 125.9
Fe1 C2 H2 126.1
C3 C4 C5 108.39(14)
C3 C4 Fe1 70.30(9)
C5 C4 Fe1 69.40(9)
C3 C4 H4 125.8
C5 C4 H4 125.8
Fe1 C4 H4 126.1
C4 C3 C2 107.85(14)
C4 C3 Fe1 69.17(9)
C2 C3 Fe1 69.02(9)
C4 C3 H3 126.1
C2 C3 H3 126.1
Fe1 C3 H3 127.3
C1 C5 C4 107.60(14)
C1 C5 Fe1 69.28(9)
C4 C5 Fe1 69.66(9)
C1 C5 H5 126.2
C4 C5 H5 126.2
Fe1 C5 H5 126.4
N2 C6 C10 121.72(15)
N2 C6 C7 130.47(15)
C10 C6 C7 107.76(14)
N2 C6 Fe1 129.12(12)
C10 C6 Fe1 68.91(9)
C7 C6 Fe1 69.27(9)
C8 C7 C6 107.80(14)
C8 C7 Fe1 68.87(9)
C6 C7 Fe1 70.13(9)
C8 C7 H7 126.1
C6 C7 H7 126.1
Fe1 C7 H7 126.5
C9 C8 C7 108.03(14)
C9 C8 Fe1 69.56(9)
C7 C8 Fe1 70.26(9)
C9 C8 H8 126.0
C7 C8 H8 126.0
Fe1 C8 H8 125.8
C10 C9 C8 108.20(14)
C10 C9 Fe1 70.00(9)
C8 C9 Fe1 69.57(9)
C10 C9 H9 125.9
C8 C9 H9 125.9
Fe1 C9 H9 126.1
C9 C10 C6 108.21(15)
C9 C10 Fe1 69.30(9)
C6 C10 Fe1 70.49(9)
C9 C10 H10 125.9
C6 C10 H10 125.9
Fe1 C10 H10 125.9
C11 N1 C1 116.64(13)
C11 N1 H1 113.6(14)
C1 N1 H1 111.9(15)
C16 C11 C12 118.59(15)
C16 C11 N1 119.91(14)
C12 C11 N1 121.47(15)
C13 C12 C11 120.14(15)
C13 C12 H12 119.9
C11 C12 H12 119.9
C14 C13 C12 120.97(15)
C14 C13 H13 119.5
C12 C13 H13 119.5
C13 C14 C15 118.96(15)
C13 C14 H14 120.5
C15 C14 H14 120.5
C16 C15 C14 120.51(16)
C16 C15 H15 119.7
C14 C15 H15 119.7
C15 C16 C11 120.81(15)
C15 C16 H16 119.6
C11 C16 H16 119.6
C6 N2 C17 130.17(14)
C6 N2 H6 114.7(14)
C17 N2 H6 115.1(14)
N2 C17 C22 123.91(15)
N2 C17 C18 117.46(14)
C22 C17 C18 118.63(15)
C19 C18 C17 120.67(15)
C19 C18 H18 119.7
C17 C18 H18 119.7
C18 C19 C20 120.58(16)
C18 C19 H19 119.7
C20 C19 H19 119.7
C21 C20 C19 118.87(16)
C21 C20 H20 120.6
C19 C20 H20 120.6
C20 C21 C22 121.18(16)
C20 C21 H21 119.4
C22 C21 H21 119.4
C21 C22 C17 120.01(15)
C21 C22 H22 120.0
C17 C22 H22 120.0
N3 C23 C27 129.90(15)
N3 C23 C24 122.18(15)
C27 C23 C24 107.83(14)
N3 C23 Fe2 130.29(12)
C27 C23 Fe2 69.27(9)
C24 C23 Fe2 68.53(9)
C25 C24 C23 108.17(14)
C25 C24 Fe2 69.58(9)
C23 C24 Fe2 70.75(9)
C25 C24 H24 125.9
C23 C24 H24 125.9
Fe2 C24 H24 125.3
C24 C25 C26 107.83(14)
C24 C25 Fe2 69.62(9)
C26 C25 Fe2 69.23(9)
C24 C25 H25 126.1
C26 C25 H25 126.1
Fe2 C25 H25 126.6
C25 C26 C27 108.43(14)
C25 C26 Fe2 69.88(9)
C27 C26 Fe2 70.53(9)
C25 C26 H26 125.8
C27 C26 H26 125.8
Fe2 C26 H26 125.4
C26 C27 C23 107.73(14)
C26 C27 Fe2 68.63(9)
C23 C27 Fe2 70.29(9)
C26 C27 H27 126.1
C23 C27 H27 126.1
Fe2 C27 H27 126.5
C29 C28 N4 126.00(15)
C29 C28 C32 107.82(14)
N4 C28 C32 126.17(15)
C29 C28 Fe2 69.66(9)
N4 C28 Fe2 127.43(11)
C32 C28 Fe2 69.50(9)
C30 C29 C28 107.82(14)
C30 C29 Fe2 69.58(9)
C28 C29 Fe2 69.37(9)
C30 C29 H29 126.1
C28 C29 H29 126.1
Fe2 C29 H29 126.5
C31 C30 C29 108.19(14)
C31 C30 Fe2 70.13(9)
C29 C30 Fe2 69.51(9)
C31 C30 H30 125.9
C29 C30 H30 125.9
Fe2 C30 H30 126.0
C32 C31 C30 108.04(14)
C32 C31 Fe2 69.08(9)
C30 C31 Fe2 69.22(9)
C32 C31 H31 126.0
C30 C31 H31 126.0
Fe2 C31 H31 127.3
C31 C32 C28 108.13(14)
C31 C32 Fe2 70.28(9)
C28 C32 Fe2 69.44(9)
C31 C32 H32 125.9
C28 C32 H32 125.9
Fe2 C32 H32 125.9
C33 N3 C23 129.90(15)
C33 N3 H11 113.5(14)
C23 N3 H11 116.5(14)
N3 C33 C34 123.89(15)
N3 C33 C38 117.62(15)
C34 C33 C38 118.47(15)
C35 C34 C33 119.80(16)
C35 C34 H34 120.1
C33 C34 H34 120.1
C36 C35 C34 121.40(17)
C36 C35 H35 119.3
C34 C35 H35 119.3
C35 C36 C37 118.69(16)
C35 C36 H36 120.7
C37 C36 H36 120.7
C38 C37 C36 120.84(16)
C38 C37 H37 119.6
C36 C37 H37 119.6
C37 C38 C33 120.80(16)
C37 C38 H38 119.6
C33 C38 H38 119.6
C39 N4 C28 117.20(13)
C39 N4 H17 111.4(14)
C28 N4 H17 112.8(15)
C44 C39 C40 118.86(15)
C44 C39 N4 120.76(15)
C40 C39 N4 120.33(14)
C41 C40 C39 120.46(15)
C41 C40 H40 119.8
C39 C40 H40 119.8
C42 C41 C40 120.48(16)
C42 C41 H41 119.8
C40 C41 H41 119.8
C43 C42 C41 119.00(16)
C43 C42 H42 120.5
C41 C42 H42 120.5
C42 C43 C44 121.15(16)
C42 C43 H43 119.4
C44 C43 H43 119.4
C43 C44 C39 120.05(16)
C43 C44 H44 120.0
C39 C44 H44 120.0

loop_
_geom_bond_atom_site_label_1
_geom_bond_atom_site_label_2
_geom_bond_distance
Fe1 C1 2.0360(16)
Fe1 C9 2.0399(16)
Fe1 C8 2.0401(16)
Fe1 C5 2.0419(16)
Fe1 C2 2.0428(15)
Fe1 C4 2.0453(16)
Fe1 C10 2.0492(15)
Fe1 C7 2.0586(16)
Fe1 C3 2.0603(16)
Fe1 C6 2.0701(16)
Fe2 C26 2.0333(16)
Fe2 C28 2.0378(16)
Fe2 C32 2.0386(16)
Fe2 C29 2.0416(16)
Fe2 C25 2.0419(16)
Fe2 C24 2.0424(16)
Fe2 C30 2.0426(16)
Fe2 C31 2.0546(16)
Fe2 C27 2.0585(16)
Fe2 C23 2.0720(16)
C1 C2 1.428(2)
C1 C5 1.428(2)
C1 N1 1.430(2)
C2 C3 1.425(2)
C2 H2 0.9500
C4 C3 1.422(2)
C4 C5 1.429(2)
C4 H4 0.9500
C3 H3 0.9500
C5 H5 0.9500
C6 N2 1.395(2)
C6 C10 1.429(2)
C6 C7 1.432(2)
C7 C8 1.431(2)
C7 H7 0.9500
C8 C9 1.424(2)
C8 H8 0.9500
C9 C10 1.422(2)
C9 H9 0.9500
C10 H10 0.9500
N1 C11 1.412(2)
N1 H1 0.820(16)
C11 C16 1.396(2)
C11 C12 1.396(2)
C12 C13 1.388(2)
C12 H12 0.9500
C13 C14 1.386(2)
C13 H13 0.9500
C14 C15 1.388(2)
C14 H14 0.9500
C15 C16 1.383(2)
C15 H15 0.9500
C16 H16 0.9500
N2 C17 1.398(2)
N2 H6 0.816(17)
C17 C22 1.399(2)
C17 C18 1.402(2)
C18 C19 1.383(2)
C18 H18 0.9500
C19 C20 1.395(2)
C19 H19 0.9500
C20 C21 1.384(2)
C20 H20 0.9500
C21 C22 1.392(2)
C21 H21 0.9500
C22 H22 0.9500
C23 N3 1.396(2)
C23 C27 1.428(2)
C23 C24 1.432(2)
C24 C25 1.424(2)
C24 H24 0.9500
C25 C26 1.424(2)
C25 H25 0.9500
C26 C27 1.428(2)
C26 H26 0.9500
C27 H27 0.9500
C28 C29 1.428(2)
C28 N4 1.429(2)
C28 C32 1.430(2)
C29 C30 1.427(2)
C29 H29 0.9500
C30 C31 1.423(2)
C30 H30 0.9500
C31 C32 1.422(2)
C31 H31 0.9500
C32 H32 0.9500
N3 C33 1.392(2)
N3 H11 0.817(16)
C33 C34 1.401(2)
C33 C38 1.404(2)
C34 C35 1.391(2)
C34 H34 0.9500
C35 C36 1.385(3)
C35 H35 0.9500
C36 C37 1.392(3)
C36 H36 0.9500
C37 C38 1.377(2)
C37 H37 0.9500
C38 H38 0.9500
N4 C39 1.413(2)
N4 H17 0.815(17)
C39 C44 1.395(2)
C39 C40 1.395(2)
C40 C41 1.391(2)
C40 H40 0.9500
C41 C42 1.385(2)
C41 H41 0.9500
C42 C43 1.385(3)
C42 H42 0.9500
C43 C44 1.386(3)
C43 H43 0.9500
C44 H44 0.9500

loop_
_geom_torsion_atom_site_label_1
_geom_torsion_atom_site_label_2
_geom_torsion_atom_site_label_3
_geom_torsion_atom_site_label_4
_geom_torsion
C9 Fe1 C1 C2 169.35(13)
C8 Fe1 C1 C2 -45.2(3)
C5 Fe1 C1 C2 119.17(13)
C4 Fe1 C1 C2 81.24(10)
C10 Fe1 C1 C2 -157.87(9)
C7 Fe1 C1 C2 -74.98(11)
C3 Fe1 C1 C2 37.60(9)
C6 Fe1 C1 C2 -115.46(10)
C9 Fe1 C1 C5 50.18(18)
C8 Fe1 C1 C5 -164.4(2)
C2 Fe1 C1 C5 -119.17(13)
C4 Fe1 C1 C5 -37.93(10)
C10 Fe1 C1 C5 82.96(11)
C7 Fe1 C1 C5 165.85(9)
C3 Fe1 C1 C5 -81.57(10)
C6 Fe1 C1 C5 125.37(10)
C9 Fe1 C1 N1 -69.8(2)
C8 Fe1 C1 N1 75.6(3)
C5 Fe1 C1 N1 -120.02(19)
C2 Fe1 C1 N1 120.81(19)
C4 Fe1 C1 N1 -157.94(17)
C10 Fe1 C1 N1 -37.06(17)
C7 Fe1 C1 N1 45.83(18)
C3 Fe1 C1 N1 158.41(17)
C6 Fe1 C1 N1 5.35(16)
C5 C1 C2 C3 -0.35(18)
N1 C1 C2 C3 178.02(15)
Fe1 C1 C2 C3 -59.81(11)
C5 C1 C2 Fe1 59.46(11)
N1 C1 C2 Fe1 -122.17(16)
C1 Fe1 C2 C3 119.27(14)
C9 Fe1 C2 C3 -42.2(3)
C8 Fe1 C2 C3 -74.76(12)
C5 Fe1 C2 C3 81.39(10)
C4 Fe1 C2 C3 37.30(10)
C10 Fe1 C2 C3 166.75(14)
C7 Fe1 C2 C3 -115.97(10)
C6 Fe1 C2 C3 -158.71(10)
C9 Fe1 C2 C1 -161.5(2)
C8 Fe1 C2 C1 165.96(9)
C5 Fe1 C2 C1 -37.88(9)
C4 Fe1 C2 C1 -81.98(10)
C10 Fe1 C2 C1 47.47(18)
C7 Fe1 C2 C1 124.76(10)
C3 Fe1 C2 C1 -119.27(14)
C6 Fe1 C2 C1 82.01(11)
C1 Fe1 C4 C3 -81.54(10)
C9 Fe1 C4 C3 126.81(10)
C8 Fe1 C4 C3 83.75(11)
C5 Fe1 C4 C3 -119.52(13)
C2 Fe1 C4 C3 -37.40(9)
C10 Fe1 C4 C3 168.15(10)
C7 Fe1 C4 C3 48.92(19)
C6 Fe1 C4 C3 -158.8(2)
C1 Fe1 C4 C5 37.97(10)
C9 Fe1 C4 C5 -113.67(10)
C8 Fe1 C4 C5 -156.73(10)
C2 Fe1 C4 C5 82.11(10)
C10 Fe1 C4 C5 -72.33(12)
C7 Fe1 C4 C5 168.44(14)
C3 Fe1 C4 C5 119.52(13)
C6 Fe1 C4 C5 -39.3(3)
C5 C4 C3 C2 -0.81(18)
Fe1 C4 C3 C2 58.33(11)
C5 C4 C3 Fe1 -59.14(11)
C1 C2 C3 C4 0.72(18)
Fe1 C2 C3 C4 -58.42(11)
C1 C2 C3 Fe1 59.14(11)
C1 Fe1 C3 C4 81.93(10)
C9 Fe1 C3 C4 -73.02(12)
C8 Fe1 C3 C4 -114.70(10)
C5 Fe1 C3 C4 37.76(9)
C2 Fe1 C3 C4 119.81(14)
C10 Fe1 C3 C4 -37.7(3)
C7 Fe1 C3 C4 -158.01(9)
C6 Fe1 C3 C4 166.47(14)
C1 Fe1 C3 C2 -37.88(10)
C9 Fe1 C3 C2 167.17(10)
C8 Fe1 C3 C2 125.49(10)
C5 Fe1 C3 C2 -82.06(10)
C4 Fe1 C3 C2 -119.81(14)
C10 Fe1 C3 C2 -157.6(2)
C7 Fe1 C3 C2 82.18(11)
C6 Fe1 C3 C2 46.65(19)
C2 C1 C5 C4 -0.14(18)
N1 C1 C5 C4 -178.54(15)
Fe1 C1 C5 C4 59.34(11)
C2 C1 C5 Fe1 -59.49(11)
N1 C1 C5 Fe1 122.12(16)
C3 C4 C5 C1 0.59(18)
Fe1 C4 C5 C1 -59.11(11)
C3 C4 C5 Fe1 59.70(11)
C9 Fe1 C5 C1 -156.64(9)
C8 Fe1 C5 C1 170.33(14)
C2 Fe1 C5 C1 37.86(9)
C4 Fe1 C5 C1 119.02(14)
C10 Fe1 C5 C1 -114.23(10)
C7 Fe1 C5 C1 -43.6(3)
C3 Fe1 C5 C1 81.62(10)
C6 Fe1 C5 C1 -73.67(11)
C1 Fe1 C5 C4 -119.02(14)
C9 Fe1 C5 C4 84.35(11)
C8 Fe1 C5 C4 51.31(19)
C2 Fe1 C5 C4 -81.16(10)
C10 Fe1 C5 C4 126.76(10)
C7 Fe1 C5 C4 -162.6(2)
C3 Fe1 C5 C4 -37.39(9)
C6 Fe1 C5 C4 167.31(9)
C1 Fe1 C6 N2 0.16(16)
C9 Fe1 C6 N2 152.13(17)
C8 Fe1 C6 N2 -163.78(17)
C5 Fe1 C6 N2 41.28(18)
C2 Fe1 C6 N2 -42.55(17)
C4 Fe1 C6 N2 72.0(3)
C10 Fe1 C6 N2 114.38(19)
C7 Fe1 C6 N2 -125.92(19)
C3 Fe1 C6 N2 -75.4(2)
C1 Fe1 C6 C10 -114.22(10)
C9 Fe1 C6 C10 37.75(10)
C8 Fe1 C6 C10 81.84(11)
C5 Fe1 C6 C10 -73.10(12)
C2 Fe1 C6 C10 -156.93(10)
C4 Fe1 C6 C10 -42.4(3)
C7 Fe1 C6 C10 119.70(14)
C3 Fe1 C6 C10 170.20(14)
C1 Fe1 C6 C7 126.08(10)
C9 Fe1 C6 C7 -81.95(10)
C8 Fe1 C6 C7 -37.86(9)
C5 Fe1 C6 C7 167.20(9)
C2 Fe1 C6 C7 83.38(11)
C4 Fe1 C6 C7 -162.1(2)
C10 Fe1 C6 C7 -119.70(14)
C3 Fe1 C6 C7 50.50(19)
N2 C6 C7 C8 -176.91(16)
C10 C6 C7 C8 0.44(18)
Fe1 C6 C7 C8 58.76(11)
N2 C6 C7 Fe1 124.32(18)
C10 C6 C7 Fe1 -58.33(11)
C1 Fe1 C7 C8 168.02(10)
C9 Fe1 C7 C8 -37.92(10)
C5 Fe1 C7 C8 -158.1(2)
C2 Fe1 C7 C8 126.34(10)
C4 Fe1 C7 C8 49.14(19)
C10 Fe1 C7 C8 -81.80(10)
C3 Fe1 C7 C8 83.67(11)
C6 Fe1 C7 C8 -119.22(14)
C1 Fe1 C7 C6 -72.76(11)
C9 Fe1 C7 C6 81.30(10)
C8 Fe1 C7 C6 119.22(14)
C5 Fe1 C7 C6 -38.8(3)
C2 Fe1 C7 C6 -114.44(10)
C4 Fe1 C7 C6 168.36(14)
C10 Fe1 C7 C6 37.42(9)
C3 Fe1 C7 C6 -157.11(9)
C6 C7 C8 C9 -0.01(18)
Fe1 C7 C8 C9 59.54(11)
C6 C7 C8 Fe1 -59.55(11)
C1 Fe1 C8 C9 -156.9(2)
C5 Fe1 C8 C9 46.83(19)
C2 Fe1 C8 C9 167.51(10)
C4 Fe1 C8 C9 83.02(11)
C10 Fe1 C8 C9 -37.61(9)
C7 Fe1 C8 C9 -118.99(14)
C3 Fe1 C8 C9 125.97(10)
C6 Fe1 C8 C9 -81.37(10)
C1 Fe1 C8 C7 -37.9(3)
C9 Fe1 C8 C7 118.99(14)
C5 Fe1 C8 C7 165.83(14)
C2 Fe1 C8 C7 -73.50(12)
C4 Fe1 C8 C7 -157.99(10)
C10 Fe1 C8 C7 81.38(10)
C3 Fe1 C8 C7 -115.03(10)
C6 Fe1 C8 C7 37.62(9)
C7 C8 C9 C10 -0.42(18)
Fe1 C8 C9 C10 59.56(11)
C7 C8 C9 Fe1 -59.98(11)
C1 Fe1 C9 C10 46.93(19)
C8 Fe1 C9 C10 -119.35(14)
C5 Fe1 C9 C10 82.07(11)
C2 Fe1 C9 C10 -160.5(2)
C4 Fe1 C9 C10 125.36(10)
C7 Fe1 C9 C10 -81.44(10)
C3 Fe1 C9 C10 166.16(10)
C6 Fe1 C9 C10 -37.65(10)
C1 Fe1 C9 C8 166.28(13)
C5 Fe1 C9 C8 -158.57(9)
C2 Fe1 C9 C8 -41.1(3)
C4 Fe1 C9 C8 -115.29(10)
C10 Fe1 C9 C8 119.35(14)
C7 Fe1 C9 C8 37.92(10)
C3 Fe1 C9 C8 -74.49(12)
C6 Fe1 C9 C8 81.70(10)
C8 C9 C10 C6 0.69(18)
Fe1 C9 C10 C6 59.99(11)
C8 C9 C10 Fe1 -59.29(11)
N2 C6 C10 C9 176.93(15)
C7 C6 C10 C9 -0.70(18)
Fe1 C6 C10 C9 -59.24(11)
N2 C6 C10 Fe1 -123.82(15)
C7 C6 C10 Fe1 58.55(11)
C1 Fe1 C10 C9 -157.96(10)
C8 Fe1 C10 C9 37.76(10)
C5 Fe1 C10 C9 -115.13(10)
C2 Fe1 C10 C9 168.73(14)
C4 Fe1 C10 C9 -74.44(12)
C7 Fe1 C10 C9 81.81(10)
C3 Fe1 C10 C9 -44.8(3)
C6 Fe1 C10 C9 119.23(14)
C1 Fe1 C10 C6 82.81(11)
C9 Fe1 C10 C6 -119.23(14)
C8 Fe1 C10 C6 -81.47(10)
C5 Fe1 C10 C6 125.64(10)
C2 Fe1 C10 C6 49.50(19)
C4 Fe1 C10 C6 166.33(10)
C7 Fe1 C10 C6 -37.42(10)
C3 Fe1 C10 C6 -164.1(2)
C2 C1 N1 C11 -52.0(2)
C5 C1 N1 C11 126.11(17)
Fe1 C1 N1 C11 -143.21(13)
C1 N1 C11 C16 -45.6(2)
C1 N1 C11 C12 136.46(16)
C16 C11 C12 C13 1.0(2)
N1 C11 C12 C13 179.02(15)
C11 C12 C13 C14 -1.1(3)
C12 C13 C14 C15 0.2(3)
C13 C14 C15 C16 0.8(3)
C14 C15 C16 C11 -0.8(3)
C12 C11 C16 C15 -0.1(3)
N1 C11 C16 C15 -178.15(17)
C10 C6 N2 C17 159.02(16)
C7 C6 N2 C17 -23.9(3)
Fe1 C6 N2 C17 71.4(2)
C6 N2 C17 C22 -0.8(3)
C6 N2 C17 C18 179.91(16)
N2 C17 C18 C19 -178.49(15)
C22 C17 C18 C19 2.1(2)
C17 C18 C19 C20 0.0(2)
C18 C19 C20 C21 -1.5(3)
C19 C20 C21 C22 0.7(3)
C20 C21 C22 C17 1.4(3)
N2 C17 C22 C21 177.84(15)
C18 C17 C22 C21 -2.8(2)
C26 Fe2 C23 N3 163.22(17)
C28 Fe2 C23 N3 0.18(17)
C32 Fe2 C23 N3 43.19(18)
C29 Fe2 C23 N3 -41.44(18)
C25 Fe2 C23 N3 -152.63(17)
C24 Fe2 C23 N3 -114.63(19)
C30 Fe2 C23 N3 -74.8(3)
C31 Fe2 C23 N3 77.2(2)
C27 Fe2 C23 N3 125.32(19)
C26 Fe2 C23 C27 37.90(9)
C28 Fe2 C23 C27 -125.14(10)
C32 Fe2 C23 C27 -82.14(11)
C29 Fe2 C23 C27 -166.76(9)
C25 Fe2 C23 C27 82.05(10)
C24 Fe2 C23 C27 120.04(14)
C30 Fe2 C23 C27 159.9(2)
C31 Fe2 C23 C27 -48.16(19)
C26 Fe2 C23 C24 -82.14(10)
C28 Fe2 C23 C24 114.81(10)
C32 Fe2 C23 C24 157.82(10)
C29 Fe2 C23 C24 73.20(12)
C25 Fe2 C23 C24 -37.99(10)
C30 Fe2 C23 C24 39.9(3)
C31 Fe2 C23 C24 -168.21(14)
C27 Fe2 C23 C24 -120.04(14)
N3 C23 C24 C25 -175.24(15)
C27 C23 C24 C25 1.51(18)
Fe2 C23 C24 C25 59.77(11)
N3 C23 C24 Fe2 124.99(16)
C27 C23 C24 Fe2 -58.26(11)
C26 Fe2 C24 C25 -37.76(10)
C28 Fe2 C24 C25 158.20(10)
C32 Fe2 C24 C25 -168.50(14)
C29 Fe2 C24 C25 115.53(10)
C30 Fe2 C24 C25 74.48(12)
C31 Fe2 C24 C25 44.1(3)
C27 Fe2 C24 C25 -81.74(10)
C23 Fe2 C24 C25 -118.84(14)
C26 Fe2 C24 C23 81.09(10)
C28 Fe2 C24 C23 -82.96(11)
C32 Fe2 C24 C23 -49.7(2)
C29 Fe2 C24 C23 -125.62(10)
C25 Fe2 C24 C23 118.84(14)
C30 Fe2 C24 C23 -166.68(9)
C31 Fe2 C24 C23 163.0(2)
C27 Fe2 C24 C23 37.10(10)
C23 C24 C25 C26 -1.63(18)
Fe2 C24 C25 C26 58.88(11)
C23 C24 C25 Fe2 -60.50(11)
C26 Fe2 C25 C24 119.35(14)
C28 Fe2 C25 C24 -47.84(19)
C32 Fe2 C25 C24 162.7(2)
C29 Fe2 C25 C24 -81.80(11)
C30 Fe2 C25 C24 -124.61(10)
C31 Fe2 C25 C24 -165.42(10)
C27 Fe2 C25 C24 81.53(10)
C23 Fe2 C25 C24 37.92(10)
C28 Fe2 C25 C26 -167.20(14)
C32 Fe2 C25 C26 43.3(3)
C29 Fe2 C25 C26 158.85(10)
C24 Fe2 C25 C26 -119.35(14)
C30 Fe2 C25 C26 116.04(10)
C31 Fe2 C25 C26 75.23(12)
C27 Fe2 C25 C26 -37.82(10)
C23 Fe2 C25 C26 -81.43(10)
C24 C25 C26 C27 1.12(18)
Fe2 C25 C26 C27 60.25(11)
C24 C25 C26 Fe2 -59.12(11)
C28 Fe2 C26 C25 160.0(2)
C32 Fe2 C26 C25 -165.94(10)
C29 Fe2 C26 C25 -46.76(19)
C24 Fe2 C26 C25 37.67(10)
C30 Fe2 C26 C25 -81.77(11)
C31 Fe2 C26 C25 -124.58(10)
C27 Fe2 C26 C25 119.12(14)
C23 Fe2 C26 C25 81.57(10)
C28 Fe2 C26 C27 40.9(3)
C32 Fe2 C26 C27 74.94(11)
C29 Fe2 C26 C27 -165.88(14)
C25 Fe2 C26 C27 -119.12(14)
C24 Fe2 C26 C27 -81.45(10)
C30 Fe2 C26 C27 159.11(10)
C31 Fe2 C26 C27 116.30(10)
C23 Fe2 C26 C27 -37.55(9)
C25 C26 C27 C23 -0.19(18)
Fe2 C26 C27 C23 59.65(11)
C25 C26 C27 Fe2 -59.84(11)
N3 C23 C27 C26 175.60(16)
C24 C23 C27 C26 -0.81(18)
Fe2 C23 C27 C26 -58.61(11)
N3 C23 C27 Fe2 -125.79(18)
C24 C23 C27 Fe2 57.80(11)
C28 Fe2 C27 C26 -166.74(9)
C32 Fe2 C27 C26 -124.82(10)
C29 Fe2 C27 C26 158.8(2)
C25 Fe2 C27 C26 37.88(10)
C24 Fe2 C27 C26 81.83(10)
C30 Fe2 C27 C26 -47.03(19)
C31 Fe2 C27 C26 -82.16(11)
C23 Fe2 C27 C26 119.17(13)
C26 Fe2 C27 C23 -119.17(13)
C28 Fe2 C27 C23 74.08(11)
C32 Fe2 C27 C23 116.01(10)
C29 Fe2 C27 C23 39.6(3)
C25 Fe2 C27 C23 -81.30(10)
C24 Fe2 C27 C23 -37.34(9)
C30 Fe2 C27 C23 -166.21(14)
C31 Fe2 C27 C23 158.67(9)
C26 Fe2 C28 C29 162.7(2)
C32 Fe2 C28 C29 119.15(13)
C25 Fe2 C28 C29 -48.05(19)
C24 Fe2 C28 C29 -81.79(11)
C30 Fe2 C28 C29 37.76(9)
C31 Fe2 C28 C29 81.52(10)
C27 Fe2 C28 C29 -165.42(9)
C23 Fe2 C28 C29 -124.55(10)
C26 Fe2 C28 N4 -76.9(3)
C32 Fe2 C28 N4 -120.48(18)
C29 Fe2 C28 N4 120.37(18)
C25 Fe2 C28 N4 72.3(2)
C24 Fe2 C28 N4 38.58(17)
C30 Fe2 C28 N4 158.14(16)
C31 Fe2 C28 N4 -158.10(16)
C27 Fe2 C28 N4 -45.04(17)
C23 Fe2 C28 N4 -4.18(16)
C26 Fe2 C28 C32 43.5(3)
C29 Fe2 C28 C32 -119.15(13)
C25 Fe2 C28 C32 -167.20(14)
C24 Fe2 C28 C32 159.06(9)
C30 Fe2 C28 C32 -81.39(10)
C31 Fe2 C28 C32 -37.63(9)
C27 Fe2 C28 C32 75.44(11)
C23 Fe2 C28 C32 116.30(10)
N4 C28 C29 C30 178.71(15)
C32 C28 C29 C30 0.07(18)
Fe2 C28 C29 C30 -59.16(11)
N4 C28 C29 Fe2 -122.13(16)
C32 C28 C29 Fe2 59.23(11)
C26 Fe2 C29 C30 -49.46(19)
C28 Fe2 C29 C30 119.28(13)
C32 Fe2 C29 C30 81.34(10)
C25 Fe2 C29 C30 -82.57(11)
C24 Fe2 C29 C30 -125.05(10)
C31 Fe2 C29 C30 37.60(10)
C27 Fe2 C29 C30 163.7(2)
C23 Fe2 C29 C30 -165.75(9)
C26 Fe2 C29 C28 -168.74(14)
C32 Fe2 C29 C28 -37.94(9)
C25 Fe2 C29 C28 158.15(9)
C24 Fe2 C29 C28 115.67(10)
C30 Fe2 C29 C28 -119.28(13)
C31 Fe2 C29 C28 -81.68(10)
C27 Fe2 C29 C28 44.4(3)
C23 Fe2 C29 C28 74.97(11)
C28 C29 C30 C31 -0.65(18)
Fe2 C29 C30 C31 -59.68(11)
C28 C29 C30 Fe2 59.03(11)
C26 Fe2 C30 C31 -82.96(11)
C28 Fe2 C30 C31 81.48(10)
C32 Fe2 C30 C31 37.28(10)
C29 Fe2 C30 C31 119.30(14)
C25 Fe2 C30 C31 -125.65(10)
C24 Fe2 C30 C31 -166.86(9)
C27 Fe2 C30 C31 -49.49(19)
C23 Fe2 C30 C31 162.3(2)
C26 Fe2 C30 C29 157.74(9)
C28 Fe2 C30 C29 -37.82(9)
C32 Fe2 C30 C29 -82.02(10)
C25 Fe2 C30 C29 115.05(10)
C24 Fe2 C30 C29 73.84(12)
C31 Fe2 C30 C29 -119.30(14)
C27 Fe2 C30 C29 -168.79(14)
C23 Fe2 C30 C29 43.0(3)
C29 C30 C31 C32 0.99(19)
Fe2 C30 C31 C32 -58.31(11)
C29 C30 C31 Fe2 59.30(11)
C26 Fe2 C31 C32 -124.85(10)
C28 Fe2 C31 C32 38.00(10)
C29 Fe2 C31 C32 82.15(10)
C25 Fe2 C31 C32 -166.57(10)
C24 Fe2 C31 C32 159.3(2)
C30 Fe2 C31 C32 119.98(14)
C27 Fe2 C31 C32 -81.94(11)
C23 Fe2 C31 C32 -47.8(2)
C26 Fe2 C31 C30 115.17(10)
C28 Fe2 C31 C30 -81.97(10)
C32 Fe2 C31 C30 -119.98(14)
C29 Fe2 C31 C30 -37.83(10)
C25 Fe2 C31 C30 73.46(12)
C24 Fe2 C31 C30 39.3(3)
C27 Fe2 C31 C30 158.08(10)
C23 Fe2 C31 C30 -167.76(14)
C30 C31 C32 C28 -0.94(18)
Fe2 C31 C32 C28 -59.34(11)
C30 C31 C32 Fe2 58.40(11)
C29 C28 C32 C31 0.54(18)
N4 C28 C32 C31 -178.10(15)
Fe2 C28 C32 C31 59.87(11)
C29 C28 C32 Fe2 -59.33(11)
N4 C28 C32 Fe2 122.04(16)
C26 Fe2 C32 C31 74.81(12)
C28 Fe2 C32 C31 -119.17(14)
C29 Fe2 C32 C31 -81.32(10)
C25 Fe2 C32 C31 41.1(3)
C24 Fe2 C32 C31 -165.97(14)
C30 Fe2 C32 C31 -37.29(10)
C27 Fe2 C32 C31 116.39(10)
C23 Fe2 C32 C31 158.87(10)
C26 Fe2 C32 C28 -166.01(9)
C29 Fe2 C32 C28 37.86(9)
C25 Fe2 C32 C28 160.2(2)
C24 Fe2 C32 C28 -46.79(19)
C30 Fe2 C32 C28 81.89(10)
C31 Fe2 C32 C28 119.17(14)
C27 Fe2 C32 C28 -124.44(10)
C23 Fe2 C32 C28 -81.96(11)
C27 C23 N3 C33 25.9(3)
C24 C23 N3 C33 -158.17(16)
Fe2 C23 N3 C33 -70.1(2)
C23 N3 C33 C34 2.3(3)
C23 N3 C33 C38 -179.33(16)
N3 C33 C34 C35 178.87(16)
C38 C33 C34 C35 0.5(2)
C33 C34 C35 C36 -0.8(3)
C34 C35 C36 C37 0.4(3)
C35 C36 C37 C38 0.4(3)
C36 C37 C38 C33 -0.7(3)
N3 C33 C38 C37 -178.20(15)
C34 C33 C38 C37 0.3(2)
C29 C28 N4 C39 -129.29(17)
C32 C28 N4 C39 49.1(2)
Fe2 C28 N4 C39 139.85(13)
C28 N4 C39 C44 -140.83(16)
C28 N4 C39 C40 41.7(2)
C44 C39 C40 C41 -0.1(2)
N4 C39 C40 C41 177.46(16)
C39 C40 C41 C42 0.4(3)
C40 C41 C42 C43 -0.3(3)
C41 C42 C43 C44 -0.2(3)
C42 C43 C44 C39 0.6(3)
C40 C39 C44 C43 -0.5(2)
N4 C39 C44 C43 -177.98(15)
